data_4505572
loop_
_publ_author_name
'Cepeda, Javier'
'Beobide, Garikoitz'
'Castillo, Oscar'
'Luque, Antonio'
'P\'erez-Y\'a\~nez, Sonia'
'Rom\'an, Pascual'

_publ_contact_author
;
 Oscar Castillo. Departamento de Quimica Inorganica. 
Facultad de Ciencia y Tecnologia
Universidad del Pais Vasco,  Apdo. 644, 
E-48080 Bilbao, Spain
;
_publ_section_title
;
 Structure-Directing Effect of Organic Cations in the Assembly of Anionic
 In(III)/Diazinedicarboxylate Architectures
;
_journal_issue 3
_journal_name_full 'Crystal Growth &amp; Design'
_journal_page_first 1501
_journal_paper_doi 10.1021/cg201572y
_journal_volume 12
_journal_year 2012
_chemical_compound_source 'synthesis as described'
_chemical_formula_moiety 'C12 H4 In N4 O8, C2 H8 N'
_chemical_formula_structural 'C12 H4 In N4 O8, C2 H8 N'
_chemical_formula_sum 'C14 H12 In N5 O8'
_chemical_formula_weight 493.09
_chemical_name_systematic
;
poly-[dimethylammonium (mu-pyridazine-3,6-dicarboxylato)-k2N,O:kO')
indate(III)] 
;
_space_group_IT_number 167
_symmetry_cell_setting trigonal
_symmetry_Int_Tables_number 167
_symmetry_space_group_name_Hall '-R 3 2"c'
_symmetry_space_group_name_H-M 'R -3 c :H'
_atom_sites_solution_hydrogens geom
_atom_sites_solution_primary direct
_atom_sites_solution_secondary difmap
_audit_creation_method SHELXL97
_cell_angle_alpha 90.000
_cell_angle_beta 90.000
_cell_angle_gamma 120.000
_cell_formula_units_Z 18
_cell_length_a 15.380(1)
_cell_length_b 15.380(1)
_cell_length_c 52.911(1)
_cell_measurement_reflns_used 3523
_cell_measurement_temperature 100(2)
_cell_measurement_theta_max 30.00
_cell_measurement_theta_min 2.89
_cell_volume 10839.0(10)
_computing_cell_refinement 'CrysAlis CCD (Oxford Diffraction, 2003)'
_computing_data_collection 'CrysAlis CCD (Oxford Diffraction, 2003)'
_computing_data_reduction 'CrysAlis RED (Oxford Diffraction, 2003)'
_computing_molecular_graphics 'Ortep-3 (Farrugia, 1997)'
_computing_publication_material 'WinGX (Farrugia, 1999)'
_computing_structure_refinement 'SHELXL-97 (Sheldrick, 1997)'
_computing_structure_solution 'Sir92 (Altomare et al., 1993)'
_diffrn_ambient_temperature 100(2)
_diffrn_measured_fraction_theta_full 0.997
_diffrn_measured_fraction_theta_max 0.997
_diffrn_measurement_device_type Xcalibur
_diffrn_measurement_method \w
_diffrn_radiation_monochromator graphite
_diffrn_radiation_source 'fine-focus sealed tube'
_diffrn_radiation_type MoK\a
_diffrn_radiation_wavelength 0.71073
_diffrn_reflns_av_R_equivalents 0.0215
_diffrn_reflns_av_sigmaI/netI 0.0175
_diffrn_reflns_limit_h_max 0
_diffrn_reflns_limit_h_min -18
_diffrn_reflns_limit_k_max 21
_diffrn_reflns_limit_k_min 0
_diffrn_reflns_limit_l_max 74
_diffrn_reflns_limit_l_min 0
_diffrn_reflns_number 3523
_diffrn_reflns_theta_full 30.00
_diffrn_reflns_theta_max 30.00
_diffrn_reflns_theta_min 2.89
_diffrn_standards_decay_% 0
_diffrn_standards_interval_count 0
_diffrn_standards_interval_time 0
_diffrn_standards_number 0
_exptl_absorpt_coefficient_mu 1.022
_exptl_absorpt_correction_T_max 0.945
_exptl_absorpt_correction_T_min 0.853
_exptl_absorpt_correction_type numerical
_exptl_absorpt_process_details
;
CrysAlis RED, Oxford Diffraction Ltd.,
Version 1.170.32 (release 06.06.2003 CrysAlis170 VC++)
(compiled Jun  6 2003,13:53:32)
Analytical numeric absorption correction using a multifaceted crystal
model based on expressions derived by R.C. Clark & J.S. Reid.
;
_exptl_crystal_colour colourless
_exptl_crystal_density_diffrn 1.360
_exptl_crystal_description 'trigonal prism'
_exptl_crystal_F_000 4392
_exptl_crystal_size_max 0.45
_exptl_crystal_size_mid 0.34
_exptl_crystal_size_min 0.29
_platon_squeeze_details
;
 The SQUEEZE procedure removes the electron density placed within the 
 channels corresponding to disordered solvent molecules and 0.166667 
 dimethylammonium cations per In atom.
;
_refine_diff_density_max 2.515
_refine_diff_density_min -0.746
_refine_diff_density_rms 0.147
_refine_ls_extinction_method none
_refine_ls_goodness_of_fit_ref 1.114
_refine_ls_hydrogen_treatment constr
_refine_ls_matrix_type full
_refine_ls_number_parameters 124
_refine_ls_number_reflns 3523
_refine_ls_number_restraints 3
_refine_ls_restrained_S_all 1.115
_refine_ls_R_factor_all 0.0496
_refine_ls_R_factor_gt 0.0416
_refine_ls_shift/su_max 0.001
_refine_ls_shift/su_mean 0.000
_refine_ls_structure_factor_coef Fsqd
_refine_ls_weighting_details 'calc w=1/[\s^2^(Fo^2^)+(0.0847P)^2^+29.5052P] where P=(Fo^2^+2Fc^2^)/3'
_refine_ls_weighting_scheme calc
_refine_ls_wR_factor_gt 0.1296
_refine_ls_wR_factor_ref 0.1339
_reflns_number_gt 2963
_reflns_number_total 3523
_reflns_threshold_expression >2sigma(I)
_cod_data_source_file cg201572y_si_002.cif
_cod_data_source_block Compound5
_cod_original_sg_symbol_H-M 'R -3c'
_cod_database_code 4505572

loop_
_symmetry_equiv_pos_as_xyz
'x, y, z'
'-y, x-y, z'
'-x+y, -x, z'
'x-y, -y, -z+1/2'
'-x, -x+y, -z+1/2'
'y, x, -z+1/2'
'x+2/3, y+1/3, z+1/3'
'-y+2/3, x-y+1/3, z+1/3'
'-x+y+2/3, -x+1/3, z+1/3'
'x-y+2/3, -y+1/3, -z+5/6'
'-x+2/3, -x+y+1/3, -z+5/6'
'y+2/3, x+1/3, -z+5/6'
'x+1/3, y+2/3, z+2/3'
'-y+1/3, x-y+2/3, z+2/3'
'-x+y+1/3, -x+2/3, z+2/3'
'x-y+1/3, -y+2/3, -z+7/6'
'-x+1/3, -x+y+2/3, -z+7/6'
'y+1/3, x+2/3, -z+7/6'
'-x, -y, -z'
'y, -x+y, -z'
'x-y, x, -z'
'-x+y, y, z-1/2'
'x, x-y, z-1/2'
'-y, -x, z-1/2'
'-x+2/3, -y+1/3, -z+1/3'
'y+2/3, -x+y+1/3, -z+1/3'
'x-y+2/3, x+1/3, -z+1/3'
'-x+y+2/3, y+1/3, z-1/6'
'x+2/3, x-y+1/3, z-1/6'
'-y+2/3, -x+1/3, z-1/6'
'-x+1/3, -y+2/3, -z+2/3'
'y+1/3, -x+y+2/3, -z+2/3'
'x-y+1/3, x+2/3, -z+2/3'
'-x+y+1/3, y+2/3, z+1/6'
'x+1/3, x-y+2/3, z+1/6'
'-y+1/3, -x+2/3, z+1/6'

loop_
_atom_site_label
_atom_site_type_symbol
_atom_site_fract_x
_atom_site_fract_y
_atom_site_fract_z
_atom_site_U_iso_or_equiv
_atom_site_adp_type
_atom_site_occupancy
_atom_site_symmetry_multiplicity
_atom_site_calc_flag
_atom_site_refinement_flags
_atom_site_disorder_assembly
_atom_site_disorder_group
In1 In 0.548878(18) 0.0000 0.2500 0.02232(12) Uani 1 2 d S . .
N11 N 0.57885(18) -0.10694(18) 0.22648(5) 0.0248(5) Uani 1 1 d . . .
N12 N 0.54620(19) -0.20292(18) 0.23292(5) 0.0256(5) Uani 1 1 d . . .
C13 C 0.5631(2) -0.2593(2) 0.21689(6) 0.0289(6) Uani 1 1 d . . .
C14 C 0.6127(3) -0.2233(3) 0.19381(7) 0.0381(8) Uani 1 1 d . . .
H14 H 0.6234 -0.2648 0.1830 0.046 Uiso 1 1 calc R . .
C15 C 0.6453(3) -0.1250(3) 0.18740(7) 0.0377(7) Uani 1 1 d . . .
H15 H 0.6787 -0.0976 0.1723 0.045 Uiso 1 1 calc R . .
C16 C 0.6258(2) -0.0684(2) 0.20466(6) 0.0288(6) Uani 1 1 d . . .
C18 C 0.5250(2) -0.3672(2) 0.22443(6) 0.0290(6) Uani 1 1 d . . .
O181 O 0.49646(17) -0.39160(16) 0.24717(4) 0.0294(4) Uani 1 1 d . . .
O182 O 0.5236(2) -0.42572(18) 0.20841(5) 0.0396(6) Uani 1 1 d . . .
C17 C 0.6559(2) 0.0403(2) 0.20032(6) 0.0311(6) Uani 1 1 d . . .
O171 O 0.64317(17) 0.08635(15) 0.21867(4) 0.0292(5) Uani 1 1 d . . .
O172 O 0.6905(2) 0.07605(19) 0.17945(5) 0.0475(7) Uani 1 1 d . . .
C21 C 0.6667 0.3333 0.22757(18) 0.075(3) Uiso 1 3 d SD . .
N22 N 0.6678(12) 0.309(4) 0.2009(3) 0.206(17) Uiso 0.33 1 d PD A -1
C23 C 0.7670(7) 0.3318(8) 0.19168(17) 0.0334(19) Uiso 0.33 1 d PD A -1

loop_
_atom_site_aniso_label
_atom_site_aniso_U_11
_atom_site_aniso_U_22
_atom_site_aniso_U_33
_atom_site_aniso_U_23
_atom_site_aniso_U_13
_atom_site_aniso_U_12
In1 0.02198(14) 0.01259(14) 0.02926(18) 0.00042(9) 0.00021(4) 0.00630(7)
N11 0.0242(11) 0.0180(11) 0.0313(12) -0.0005(9) 0.0012(9) 0.0100(9)
N12 0.0274(12) 0.0193(11) 0.0319(12) 0.0008(9) 0.0008(9) 0.0130(9)
C13 0.0282(14) 0.0251(13) 0.0374(15) -0.0014(11) -0.0003(12) 0.0164(12)
C14 0.048(2) 0.0343(17) 0.0384(17) -0.0031(14) 0.0076(15) 0.0258(16)
C15 0.047(2) 0.0350(17) 0.0320(16) 0.0031(13) 0.0097(14) 0.0216(16)
C16 0.0306(15) 0.0229(13) 0.0315(14) 0.0008(11) -0.0011(11) 0.0122(12)
C18 0.0255(14) 0.0224(13) 0.0435(16) -0.0009(12) 0.0004(12) 0.0153(11)
O181 0.0338(11) 0.0234(10) 0.0370(11) 0.0001(8) -0.0012(9) 0.0189(9)
O182 0.0460(14) 0.0286(12) 0.0499(15) -0.0046(10) 0.0082(11) 0.0228(11)
C17 0.0316(15) 0.0231(14) 0.0319(14) 0.0026(11) -0.0008(12) 0.0086(12)
O171 0.0328(11) 0.0169(9) 0.0303(10) 0.0024(7) 0.0017(9) 0.0067(8)
O172 0.0689(19) 0.0301(12) 0.0328(12) 0.0062(9) 0.0115(12) 0.0166(13)

loop_
_atom_type_symbol
_atom_type_description
_atom_type_scat_dispersion_real
_atom_type_scat_dispersion_imag
_atom_type_scat_source
C C 0.0033 0.0016 'International Tables Vol C Tables 4.2.6.8 and 6.1.1.4'
H H 0.0000 0.0000 'International Tables Vol C Tables 4.2.6.8 and 6.1.1.4'
N N 0.0061 0.0033 'International Tables Vol C Tables 4.2.6.8 and 6.1.1.4'
O O 0.0106 0.0060 'International Tables Vol C Tables 4.2.6.8 and 6.1.1.4'
In In -0.7276 1.3100 'International Tables Vol C Tables 4.2.6.8 and 6.1.1.4'

loop_
_geom_angle_atom_site_label_1
_geom_angle_atom_site_label_2
_geom_angle_atom_site_label_3
_geom_angle
_geom_angle_site_symmetry_1
_geom_angle_site_symmetry_3
O181 In1 O181 87.77(12) 2_545 5_665
O181 In1 O171 125.10(9) 2_545 .
O181 In1 O171 87.04(9) 5_665 .
O181 In1 O171 87.04(9) 2_545 4
O181 In1 O171 125.10(9) 5_665 4
O171 In1 O171 137.42(13) . 4
O181 In1 N11 86.39(9) 2_545 .
O181 In1 N11 150.72(9) 5_665 .
O171 In1 N11 73.17(8) . .
O171 In1 N11 83.21(9) 4 .
O181 In1 N11 150.72(9) 2_545 4
O181 In1 N11 86.39(9) 5_665 4
O171 In1 N11 83.22(9) . 4
O171 In1 N11 73.17(8) 4 4
N11 In1 N11 111.68(12) . 4
C16 N11 N12 122.0(2) . .
C16 N11 In1 114.23(19) . .
N12 N11 In1 123.60(18) . .
C13 N12 N11 117.9(3) . .
N12 C13 C14 123.0(3) . .
N12 C13 C18 117.0(3) . .
C14 C13 C18 120.0(3) . .
C15 C14 C13 118.5(3) . .
C14 C15 C16 116.8(3) . .
N11 C16 C15 121.8(3) . .
N11 C16 C17 114.9(3) . .
C15 C16 C17 123.3(3) . .
O182 C18 O181 124.0(3) . .
O182 C18 C13 118.5(3) . .
O181 C18 C13 117.4(3) . .
C18 O181 In1 105.45(18) . 3_655
O172 C17 O171 126.1(3) . .
O172 C17 C16 117.1(3) . .
O171 C17 C16 116.9(3) . .
C17 O171 In1 118.99(19) . .
N22 C21 N22 26(4) 2_655 .
N22 C21 N22 26(4) 2_655 3_665
N22 C21 N22 26(4) . 3_665
C21 N22 C23 113.8(7) . .

loop_
_geom_bond_atom_site_label_1
_geom_bond_atom_site_label_2
_geom_bond_distance
_geom_bond_site_symmetry_2
In1 O181 2.162(2) 2_545
In1 O181 2.162(2) 5_665
In1 O171 2.165(2) .
In1 O171 2.165(2) 4
In1 N11 2.286(2) .
In1 N11 2.286(2) 4
N11 C16 1.334(4) .
N11 N12 1.344(3) .
N12 C13 1.328(4) .
C13 C14 1.399(5) .
C13 C18 1.511(4) .
C14 C15 1.376(5) .
C15 C16 1.394(5) .
C16 C17 1.512(4) .
C18 O182 1.229(4) .
C18 O181 1.271(4) .
O181 In1 2.162(2) 3_655
C17 O172 1.230(4) .
C17 O171 1.273(4) .
C21 N22 1.462(5) 2_655
C21 N22 1.462(5) .
C21 N22 1.462(5) 3_665
N22 C23 1.470(5) .

loop_
_platon_squeeze_void_nr
_platon_squeeze_void_average_x
_platon_squeeze_void_average_y
_platon_squeeze_void_average_z
_platon_squeeze_void_volume
_platon_squeeze_void_count_electrons
_platon_squeeze_void_content
1 0.000 0.000 0.000 101 17 ' '
2 -0.333 0.333 0.083 549 104 ' '
3 0.000 0.000 0.250 540 103 ' '
4 0.333 0.667 0.417 549 104 ' '
5 0.000 0.000 0.500 101 17 ' '
6 -0.334 0.333 0.583 549 104 ' '
7 0.000 0.000 0.750 540 103 ' '
8 0.333 0.667 0.917 549 104 ' '
9 0.333 0.667 0.167 102 17 ' '
10 0.333 0.667 0.667 102 17 ' '
11 0.666 0.333 0.333 102 17 ' '
12 0.666 0.333 0.833 102 17 ' '
